data_7153630
loop_
_publ_author_name
'Nagaradja, Elisabeth'
'Chevallier, Floris'
'Roisnel, Thierry'
'Dorcet, Vincent'
'Halauko, Yury S.'
'Ivashkevich, Oleg A.'
'Matulis, Vadim E.'
'Mongin, Florence'

_publ_section_title
;
 Deproto-metallation using a mixed lithium-zinc base and computed CH
 acidity of 1-aryl 1H-benzotriazoles and 1-aryl 1H-indazoles.
;
_journal_issue 9
_journal_name_full 'Organic &amp; biomolecular chemistry'
_journal_page_first 1475
_journal_page_last 1487
_journal_paper_doi 10.1039/c3ob42380h
_journal_volume 12
_journal_year 2014
_chemical_absolute_configuration ad
_chemical_compound_source 'synthesis as described'
_chemical_formula_moiety 'C12 H6 Cl I2 N3'
_chemical_formula_sum 'C12 H6 Cl I2 N3'
_chemical_formula_weight 481.45
_chemical_name_systematic
;
 ?
;
_space_group_IT_number 29
_symmetry_cell_setting orthorhombic
_symmetry_Int_Tables_number 29
_symmetry_space_group_name_Hall 'P 2c -2b'
_symmetry_space_group_name_H-M 'P b c 21'
_atom_sites_solution_hydrogens geom
_atom_sites_solution_primary direct
_atom_sites_solution_secondary difmap
_audit_conform_dict_location ftp://ftp.iucr.org/pub/cif_core.dic
_audit_conform_dict_name cif_core.dic
_audit_conform_dict_version 2.4
_audit_creation_date 2012-10-12T15:36:45-00:00
_audit_creation_method 'WinGX routine CIF_UPDATE'
_cell_angle_alpha 90
_cell_angle_beta 90
_cell_angle_gamma 90
_cell_formula_units_Z 4
_cell_length_a 4.0838(4)
_cell_length_b 14.2493(13)
_cell_length_c 23.294(2)
_cell_measurement_reflns_used 1920
_cell_measurement_temperature 150(2)
_cell_measurement_theta_max 26.94
_cell_measurement_theta_min 3.5
_cell_measurement_wavelength 0.71073
_cell_volume 1355.5(2)
_computing_cell_refinement 'Bruker APEX2 (Bruker, 2006)'
_computing_data_collection 'Bruker APEX2 (Bruker, 2006)'
_computing_data_reduction 'Bruker APEX2 (Bruker, 2006)'
_computing_molecular_graphics 'Ortep-3 for Windows (Farrugia, 1997)'
_computing_publication_material
;
           WinGX publication routines (Farrugia, 1999),
           CRYSCAL (T. Roisnel, local program)
;
_computing_structure_refinement 'SHELXL-97 (Sheldrick, 1997)'
_computing_structure_solution 'SIR97 (Altomare et al., 1999)'
_diffrn_ambient_temperature 150(2)
_diffrn_detector 'CCD plate'
_diffrn_measured_fraction_theta_full 0.984
_diffrn_measured_fraction_theta_max 0.984
_diffrn_measurement_device_type 'APEXII, Bruker-AXS'
_diffrn_measurement_method 'CCD rotation images, thin slices'
_diffrn_radiation_monochromator graphite
_diffrn_radiation_probe x-ray
_diffrn_radiation_type MoK\a
_diffrn_radiation_wavelength 0.71073
_diffrn_reflns_av_R_equivalents 0.0605
_diffrn_reflns_av_unetI/netI 0.0808
_diffrn_reflns_limit_h_max 4
_diffrn_reflns_limit_h_min -5
_diffrn_reflns_limit_k_max 10
_diffrn_reflns_limit_k_min -18
_diffrn_reflns_limit_l_max 29
_diffrn_reflns_limit_l_min -30
_diffrn_reflns_number 5877
_diffrn_reflns_theta_full 27.47
_diffrn_reflns_theta_max 27.47
_diffrn_reflns_theta_min 2.99
_exptl_absorpt_coefficient_mu 4.821
_exptl_absorpt_correction_T_max 0.865
_exptl_absorpt_correction_T_min 0.517
_exptl_absorpt_correction_type multi-scan
_exptl_absorpt_process_details
;
  [Sheldrick, G.M. (2002). SADABS Bruker AXS Inc., Madison, Wisconsin, USA]
;
_exptl_crystal_colour colourless
_exptl_crystal_density_diffrn 2.359
_exptl_crystal_density_method 'not measured'
_exptl_crystal_description stick
_exptl_crystal_F_000 888
_exptl_crystal_size_max 0.27
_exptl_crystal_size_mid 0.04
_exptl_crystal_size_min 0.03
_refine_diff_density_max 0.9
_refine_diff_density_min -0.753
_refine_diff_density_rms 0.161
_refine_ls_abs_structure_details 'Flack H D (1983), Acta Cryst. A39, 876-881'
_refine_ls_abs_structure_Flack 0.00(5)
_refine_ls_extinction_method none
_refine_ls_goodness_of_fit_ref 1.033
_refine_ls_hydrogen_treatment constr
_refine_ls_matrix_type full
_refine_ls_number_parameters 163
_refine_ls_number_reflns 2941
_refine_ls_number_restraints 1
_refine_ls_restrained_S_all 1.033
_refine_ls_R_factor_all 0.0529
_refine_ls_R_factor_gt 0.0429
_refine_ls_shift/su_max 0.002
_refine_ls_shift/su_mean 0
_refine_ls_structure_factor_coef Fsqd
_refine_ls_weighting_details 'calc w=1/[\s^2^(Fo^2^)+(0.0122P)^2^+0.5514P] where P=(Fo^2^+2Fc^2^)/3'
_refine_ls_weighting_scheme calc
_refine_ls_wR_factor_gt 0.0796
_refine_ls_wR_factor_ref 0.0844
_reflns_number_gt 2555
_reflns_number_total 2941
_reflns_threshold_expression >2sigma(I)
_cod_data_source_file c3ob42380h.txt
_cod_data_source_block 4c
_cod_database_code 7153630

loop_
_symmetry_equiv_pos_as_xyz
'x, y, z'
'-x, -y, z+1/2'
'-x, y+1/2, z'
'x, -y+1/2, z+1/2'

loop_
_atom_site_label
_atom_site_type_symbol
_atom_site_fract_x
_atom_site_fract_y
_atom_site_fract_z
_atom_site_U_iso_or_equiv
_atom_site_adp_type
_atom_site_occupancy
_atom_site_symmetry_multiplicity
_atom_site_calc_flag
_atom_site_refinement_flags
C1 C 0.8577(17) 0.9805(5) 0.8637(3) 0.0172(17) Uani 1 1 d .
C2 C 0.7174(19) 0.9235(6) 0.8232(4) 0.0227(17) Uani 1 1 d .
H2 H 0.7272 0.9392 0.7836 0.027 Uiso 1 1 calc R
C3 C 0.558(2) 0.8405(5) 0.8415(5) 0.0256(16) Uani 1 1 d .
H3 H 0.4497 0.8036 0.8134 0.031 Uiso 1 1 calc R
C4 C 0.549(2) 0.8106(6) 0.8968(4) 0.0207(18) Uani 1 1 d .
H4 H 0.4417 0.7542 0.9077 0.025 Uiso 1 1 calc R
C5 C 0.706(2) 0.8675(6) 0.9362(4) 0.0194(17) Uani 1 1 d .
C6 C 0.8547(18) 0.9519(6) 0.9209(3) 0.0182(17) Uani 1 1 d .
N7 N 0.9834(16) 0.9951(5) 0.9691(3) 0.0214(15) Uani 1 1 d .
N8 N 0.9204(16) 0.9411(5) 1.0132(3) 0.0248(16) Uani 1 1 d .
N9 N 0.7497(17) 0.8637(5) 0.9949(3) 0.0210(15) Uani 1 1 d .
C10 C 0.641(2) 0.7944(6) 1.0341(4) 0.0251(19) Uani 1 1 d .
C11 C 0.689(2) 0.6995(6) 1.0230(4) 0.027(2) Uani 1 1 d .
H11 H 0.7936 0.6798 0.9887 0.032 Uiso 1 1 calc R
C12 C 0.582(2) 0.6342(6) 1.0631(4) 0.028(2) Uani 1 1 d .
H12 H 0.6065 0.5691 1.0555 0.034 Uiso 1 1 calc R
C13 C 0.441(2) 0.6633(7) 1.1135(4) 0.028(2) Uani 1 1 d .
C14 C 0.3979(19) 0.7559(7) 1.1247(3) 0.0221(18) Uani 1 1 d .
C15 C 0.500(2) 0.8245(7) 1.0850(4) 0.0252(19) Uani 1 1 d .
H15 H 0.4742 0.8895 1.093 0.03 Uiso 1 1 calc R
Cl1 Cl 0.3148(7) 0.57663(18) 1.16157(10) 0.0394(6) Uani 1 1 d .
I1 I 1.08025(13) 1.10845(4) 0.84307(2) 0.02753(13) Uani 1 1 d .
I2 I 0.19293(13) 0.80708(4) 1.20139(3) 0.03008(14) Uani 1 1 d .

loop_
_atom_site_aniso_label
_atom_site_aniso_U_11
_atom_site_aniso_U_22
_atom_site_aniso_U_33
_atom_site_aniso_U_23
_atom_site_aniso_U_13
_atom_site_aniso_U_12
C1 0.008(4) 0.018(4) 0.026(4) 0.002(3) -0.004(3) 0.005(3)
C2 0.020(4) 0.028(4) 0.020(4) 0.003(3) -0.002(3) 0.005(4)
C3 0.023(4) 0.020(4) 0.034(4) -0.001(5) -0.008(4) 0.006(4)
C4 0.017(4) 0.019(4) 0.026(4) -0.010(3) -0.003(3) -0.002(4)
C5 0.017(4) 0.018(4) 0.023(4) -0.008(3) -0.002(3) 0.004(3)
C6 0.013(4) 0.019(4) 0.023(4) -0.003(3) -0.010(3) 0.002(3)
N7 0.026(4) 0.019(3) 0.018(3) -0.001(3) -0.006(3) -0.004(3)
N8 0.024(4) 0.023(4) 0.027(4) -0.007(3) -0.007(3) 0.002(3)
N9 0.030(4) 0.017(3) 0.016(3) -0.005(3) 0.000(3) 0.001(3)
C10 0.028(5) 0.026(4) 0.022(4) -0.003(4) -0.003(3) -0.002(4)
C11 0.029(5) 0.028(5) 0.024(4) 0.001(4) 0.005(4) 0.004(4)
C12 0.032(5) 0.019(4) 0.033(5) 0.000(4) -0.001(4) 0.005(4)
C13 0.031(5) 0.026(5) 0.027(5) -0.002(4) 0.001(4) 0.002(4)
C14 0.019(4) 0.034(5) 0.013(4) -0.005(3) -0.003(3) 0.002(4)
C15 0.024(5) 0.021(4) 0.030(5) 0.002(4) -0.005(3) 0.003(4)
Cl1 0.0552(16) 0.0304(13) 0.0325(13) 0.0095(10) 0.0076(11) -0.0044(12)
I1 0.0226(3) 0.0267(2) 0.0332(3) 0.0084(3) -0.0024(3) -0.0003(2)
I2 0.0289(3) 0.0409(3) 0.0204(2) -0.0012(3) 0.0019(3) 0.0061(3)

loop_
_atom_type_symbol
_atom_type_description
_atom_type_scat_dispersion_real
_atom_type_scat_dispersion_imag
_atom_type_scat_source
C C 0.0033 0.0016 'International Tables Vol C Tables 4.2.6.8 and 6.1.1.4'
H H 0 0 'International Tables Vol C Tables 4.2.6.8 and 6.1.1.4'
N N 0.0061 0.0033 'International Tables Vol C Tables 4.2.6.8 and 6.1.1.4'
Cl Cl 0.1484 0.1585 'International Tables Vol C Tables 4.2.6.8 and 6.1.1.4'
I I -0.4742 1.8119 'International Tables Vol C Tables 4.2.6.8 and 6.1.1.4'

loop_
_geom_angle_atom_site_label_1
_geom_angle_atom_site_label_2
_geom_angle_atom_site_label_3
_geom_angle
C2 C1 C6 118.7(8)
C2 C1 I1 122.8(6)
C6 C1 I1 118.5(6)
C1 C2 C3 118.8(8)
C1 C2 H2 120.6
C3 C2 H2 120.6
C4 C3 C2 124.1(9)
C4 C3 H3 117.9
C2 C3 H3 117.9
C3 C4 C5 115.6(8)
C3 C4 H4 122.2
C5 C4 H4 122.2
N9 C5 C4 133.9(8)
N9 C5 C6 103.4(7)
C4 C5 C6 122.6(8)
N7 C6 C1 130.0(8)
N7 C6 C5 110.0(7)
C1 C6 C5 120.1(7)
N8 N7 C6 107.5(6)
N7 N8 N9 109.1(6)
N8 N9 C5 110.0(7)
N8 N9 C10 121.2(7)
C5 N9 C10 128.8(7)
C15 C10 C11 121.2(8)
C15 C10 N9 117.8(8)
C11 C10 N9 120.9(8)
C12 C11 C10 118.8(8)
C12 C11 H11 120.6
C10 C11 H11 120.6
C13 C12 C11 120.3(9)
C13 C12 H12 119.8
C11 C12 H12 119.8
C14 C13 C12 120.8(9)
C14 C13 Cl1 121.8(7)
C12 C13 Cl1 117.4(8)
C13 C14 C15 120.7(8)
C13 C14 I2 123.5(7)
C15 C14 I2 115.7(7)
C10 C15 C14 118.0(9)
C10 C15 H15 121
C14 C15 H15 121

loop_
_geom_bond_atom_site_label_1
_geom_bond_atom_site_label_2
_geom_bond_distance
C1 C2 1.370(11)
C1 C6 1.395(11)
C1 I1 2.093(8)
C2 C3 1.416(12)
C2 H2 0.95
C3 C4 1.356(14)
C3 H3 0.95
C4 C5 1.384(11)
C4 H4 0.95
C5 N9 1.379(10)
C5 C6 1.393(12)
C6 N7 1.383(10)
N7 N8 1.310(10)
N8 N9 1.373(10)
N9 C10 1.417(11)
C10 C15 1.386(12)
C10 C11 1.390(12)
C11 C12 1.388(12)
C11 H11 0.95
C12 C13 1.372(13)
C12 H12 0.95
C13 C14 1.356(13)
C13 Cl1 1.745(10)
C14 C15 1.409(13)
C14 I2 2.103(8)
C15 H15 0.95

loop_
_geom_torsion_atom_site_label_1
_geom_torsion_atom_site_label_2
_geom_torsion_atom_site_label_3
_geom_torsion_atom_site_label_4
_geom_torsion
C6 C1 C2 C3 3.8(11)
I1 C1 C2 C3 -176.7(5)
C1 C2 C3 C4 -3.8(12)
C2 C3 C4 C5 0.7(12)
C3 C4 C5 N9 178.8(9)
C3 C4 C5 C6 2.2(12)
C2 C1 C6 N7 178.6(8)
I1 C1 C6 N7 -0.9(12)
C2 C1 C6 C5 -1.0(12)
I1 C1 C6 C5 179.5(6)
N9 C5 C6 N7 0.7(9)
C4 C5 C6 N7 178.2(7)
N9 C5 C6 C1 -179.6(7)
C4 C5 C6 C1 -2.1(12)
C1 C6 N7 N8 -179.7(8)
C5 C6 N7 N8 -0.1(9)
C6 N7 N8 N9 -0.6(8)
N7 N8 N9 C5 1.1(9)
N7 N8 N9 C10 -178.2(7)
C4 C5 N9 N8 -178.1(9)
C6 C5 N9 N8 -1.1(9)
C4 C5 N9 C10 1.1(16)
C6 C5 N9 C10 178.1(8)
N8 N9 C10 C15 43.7(11)
C5 N9 C10 C15 -135.4(9)
N8 N9 C10 C11 -133.0(8)
C5 N9 C10 C11 47.9(13)
C15 C10 C11 C12 2.6(13)
N9 C10 C11 C12 179.2(8)
C10 C11 C12 C13 -2.2(14)
C11 C12 C13 C14 1.2(14)
C11 C12 C13 Cl1 -179.7(7)
C12 C13 C14 C15 -0.7(13)
Cl1 C13 C14 C15 -179.7(7)
C12 C13 C14 I2 -178.7(7)
Cl1 C13 C14 I2 2.3(11)
C11 C10 C15 C14 -2.0(13)
N9 C10 C15 C14 -178.7(7)
C13 C14 C15 C10 1.1(13)
I2 C14 C15 C10 179.2(6)
